data_4031536
loop_
_publ_author_name
'Chen, Chao'
'Lu, Chunxin'
'Zheng, Qing'
'Ni, Shengliang'
'Zhang, Min'
'Chen, Wanzhi'

_publ_section_title
;
 Synthesis and structures of ruthenium-NHC complexes and their catalysis
 in hydrogen transfer reaction.
;
_journal_name_full 'Beilstein journal of organic chemistry'
_journal_page_first 1786
_journal_page_last 1795
_journal_paper_doi 10.3762/bjoc.11.194
_journal_volume 11
_journal_year 2015
_chemical_formula_sum 'C16 H20 F12 N8 P2 Ru'
_chemical_formula_weight 715.41
_chemical_name_systematic
; 
 ? 
;
_space_group_IT_number 13
_symmetry_cell_setting monoclinic
_symmetry_space_group_name_Hall '-P 2yac'
_symmetry_space_group_name_H-M 'P 1 2/n 1'
_atom_sites_solution_hydrogens geom
_atom_sites_solution_primary direct
_atom_sites_solution_secondary difmap
_audit_creation_method SHELXL-97
_cell_angle_alpha 90.00
_cell_angle_beta 102.469(4)
_cell_angle_gamma 90.00
_cell_formula_units_Z 4
_cell_length_a 11.2914(5)
_cell_length_b 12.7244(6)
_cell_length_c 21.4357(11)
_cell_measurement_temperature 293(2)
_cell_volume 3007.2(3)
_computing_cell_refinement 'Bruker FRAMBO'
_computing_data_collection 'Bruker FRAMBO'
_computing_data_reduction 'Bruker SAINT'
_computing_molecular_graphics 'Bruker SHELXTL'
_computing_publication_material 'Bruker SHELXTL'
_computing_structure_refinement 'SHELXL-97 (Sheldrick, 1997)'
_computing_structure_solution 'SHELXS-97 (Sheldrick, 1990)'
_diffrn_ambient_temperature 293(2)
_diffrn_measured_fraction_theta_full 0.997
_diffrn_measured_fraction_theta_max 0.997
_diffrn_measurement_device_type 'multiwire proportional'
_diffrn_measurement_method 'phi and omega scans'
_diffrn_radiation_monochromator graphite
_diffrn_radiation_source 'fine-focus sealed tube'
_diffrn_radiation_type MoK\a
_diffrn_radiation_wavelength 0.71073
_diffrn_reflns_av_R_equivalents 0.0492
_diffrn_reflns_av_sigmaI/netI 0.0581
_diffrn_reflns_limit_h_max 13
_diffrn_reflns_limit_h_min -13
_diffrn_reflns_limit_k_max 15
_diffrn_reflns_limit_k_min -11
_diffrn_reflns_limit_l_max 16
_diffrn_reflns_limit_l_min -25
_diffrn_reflns_number 10931
_diffrn_reflns_theta_full 25.01
_diffrn_reflns_theta_max 25.01
_diffrn_reflns_theta_min 3.10
_exptl_absorpt_coefficient_mu 0.722
_exptl_absorpt_correction_T_max 0.878
_exptl_absorpt_correction_T_min 0.847
_exptl_absorpt_correction_type multi-scan
_exptl_absorpt_process_details sadabs
_exptl_crystal_colour yellow
_exptl_crystal_density_diffrn 1.580
_exptl_crystal_density_method 'not measured'
_exptl_crystal_description block
_exptl_crystal_F_000 1416
_exptl_crystal_size_max 0.23
_exptl_crystal_size_mid 0.20
_exptl_crystal_size_min 0.18
_refine_diff_density_max 1.813
_refine_diff_density_min -0.597
_refine_diff_density_rms 0.151
_refine_ls_extinction_method none
_refine_ls_goodness_of_fit_ref 1.064
_refine_ls_hydrogen_treatment constr
_refine_ls_matrix_type full
_refine_ls_number_parameters 357
_refine_ls_number_reflns 5299
_refine_ls_number_restraints 0
_refine_ls_restrained_S_all 1.064
_refine_ls_R_factor_all 0.0913
_refine_ls_R_factor_gt 0.0712
_refine_ls_shift/su_max 0.106
_refine_ls_shift/su_mean 0.004
_refine_ls_structure_factor_coef Fsqd
_refine_ls_weighting_details 'calc w=1/[\s^2^(Fo^2^)+(0.1377P)^2^+4.8568P] where P=(Fo^2^+2Fc^2^)/3'
_refine_ls_weighting_scheme calc
_refine_ls_wR_factor_gt 0.2121
_refine_ls_wR_factor_ref 0.2322
_reflns_number_gt 4048
_reflns_number_total 5299
_reflns_threshold_expression >2sigma(I)
_cod_data_source_file 1860-5397-11-194-S1.cif
_cod_data_source_block 2
_cod_depositor_comments 'Adding full bibliography for 4031535--4031539.cif.'
_cod_original_cell_volume 3007.2(2)
_cod_original_sg_symbol_H-M P2/n
_cod_database_code 4031536

loop_
_symmetry_equiv_pos_as_xyz
'x, y, z'
'-x+1/2, y, -z+1/2'
'-x, -y, -z'
'x-1/2, -y, z-1/2'

loop_
_atom_site_label
_atom_site_type_symbol
_atom_site_fract_x
_atom_site_fract_y
_atom_site_fract_z
_atom_site_U_iso_or_equiv
_atom_site_adp_type
_atom_site_occupancy
_atom_site_symmetry_multiplicity
_atom_site_calc_flag
_atom_site_refinement_flags
Ru1 Ru 0.74447(4) 0.72547(4) 0.96971(2) 0.0453(3) Uani 1 1 d .
P2 P 0.8073(2) 0.12449(18) 0.10266(12) 0.0740(6) Uani 1 1 d .
P1 P 0.5362(3) 0.3783(3) 0.82547(12) 0.1019(10) Uani 1 1 d .
N6 N 0.5982(5) 0.7296(4) 0.8895(3) 0.0516(14) Uani 1 1 d .
N1 N 0.9345(6) 0.7291(4) 1.1004(3) 0.0584(15) Uani 1 1 d .
N4 N 0.8614(4) 0.6523(4) 0.9216(3) 0.0442(12) Uani 1 1 d .
C2 C 0.8932(6) 0.7124(5) 1.0386(3) 0.0477(16) Uani 1 1 d .
N5 N 0.6912(4) 0.5836(4) 0.9964(3) 0.0465(12) Uani 1 1 d .
N7 N 0.6338(5) 0.8003(5) 1.0186(3) 0.0537(14) Uani 1 1 d .
N2 N 0.9906(5) 0.6676(5) 1.0182(3) 0.0555(14) Uani 1 1 d .
N8 N 0.7983(5) 0.8681(4) 0.9441(3) 0.0479(12) Uani 1 1 d .
C11 C 0.5226(8) 0.7289(7) 0.8457(4) 0.068(2) Uani 1 1 d .
N3 N 1.0628(6) 0.5842(5) 0.9364(4) 0.0686(18) Uani 1 1 d .
C5 C 0.9740(6) 0.6327(5) 0.9562(3) 0.0525(16) Uani 1 1 d .
C9 C 0.6658(6) 0.5050(6) 1.0135(4) 0.0543(17) Uani 1 1 d .
C15 C 0.8295(7) 0.9467(6) 0.9314(4) 0.0601(18) Uani 1 1 d .
C13 C 0.5693(8) 0.8455(6) 1.0431(4) 0.0656(19) Uani 1 1 d .
C8 C 0.8403(7) 0.6207(6) 0.8613(4) 0.0610(18) Uani 1 1 d .
H8 H 0.7638 0.6318 0.8356 0.073 Uiso 1 1 calc R
C3 C 1.0573(7) 0.6975(7) 1.1192(5) 0.074(3) Uani 1 1 d .
H3 H 1.1056 0.7030 1.1601 0.089 Uiso 1 1 calc R
C1 C 0.8609(10) 0.7736(8) 1.1430(4) 0.085(3) Uani 1 1 d .
H1A H 0.8565 0.8485 1.1379 0.128 Uiso 1 1 calc R
H1B H 0.8975 0.7567 1.1865 0.128 Uiso 1 1 calc R
H1C H 0.7806 0.7445 1.1322 0.128 Uiso 1 1 calc R
C7 C 0.9272(8) 0.5723(7) 0.8353(5) 0.076(2) Uani 1 1 d .
H7 H 0.9119 0.5517 0.7927 0.091 Uiso 1 1 calc R
C16 C 0.8703(10) 1.0508(7) 0.9164(5) 0.093(3) Uani 1 1 d .
H16A H 0.8377 1.1030 0.9404 0.140 Uiso 1 1 calc R
H16B H 0.8428 1.0644 0.8716 0.140 Uiso 1 1 calc R
H16C H 0.9573 1.0536 0.9275 0.140 Uiso 1 1 calc R
F7 F 0.8065(8) 0.2343(5) 0.1374(3) 0.120(2) Uani 1 1 d .
C6 C 1.0395(8) 0.5558(7) 0.8762(5) 0.076(2) Uani 1 1 d .
H6 H 1.1003 0.5232 0.8601 0.091 Uiso 1 1 calc R
C4 C 1.0912(7) 0.6590(6) 1.0688(4) 0.066(2) Uani 1 1 d .
H4 H 1.1668 0.6316 1.0673 0.080 Uiso 1 1 calc R
C10 C 0.6322(7) 0.4042(6) 1.0369(5) 0.073(2) Uani 1 1 d .
H10A H 0.6482 0.4054 1.0828 0.109 Uiso 1 1 calc R
H10B H 0.6788 0.3492 1.0231 0.109 Uiso 1 1 calc R
H10C H 0.5474 0.3915 1.0204 0.109 Uiso 1 1 calc R
C14 C 0.4883(10) 0.9029(9) 1.0714(6) 0.103(3) Uani 1 1 d .
H14A H 0.5331 0.9423 1.1069 0.154 Uiso 1 1 calc R
H14B H 0.4341 0.8554 1.0860 0.154 Uiso 1 1 calc R
H14C H 0.4425 0.9503 1.0405 0.154 Uiso 1 1 calc R
F8 F 0.8159(14) 0.1835(7) 0.0414(4) 0.189(5) Uani 1 1 d .
F9 F 0.8039(11) 0.0184(5) 0.0663(4) 0.177(4) Uani 1 1 d .
C12 C 0.4238(10) 0.7285(11) 0.7886(5) 0.108(4) Uani 1 1 d .
H12A H 0.3923 0.7984 0.7805 0.162 Uiso 1 1 calc R
H12B H 0.3603 0.6825 0.7954 0.162 Uiso 1 1 calc R
H12C H 0.4540 0.7043 0.7526 0.162 Uiso 1 1 calc R
F3 F 0.4707(12) 0.4126(11) 0.7590(4) 0.233(7) Uani 1 1 d .
F2 F 0.4432(12) 0.2880(9) 0.8154(7) 0.218(6) Uani 1 1 d .
F1 F 0.6208(10) 0.3218(12) 0.8849(5) 0.218(6) Uani 1 1 d .
F11 F 0.6719(8) 0.1304(12) 0.0844(7) 0.230(6) Uani 1 1 d .
F10 F 0.7886(15) 0.0689(7) 0.1630(5) 0.229(6) Uani 1 1 d .
F12 F 0.9407(8) 0.1259(13) 0.1236(8) 0.276(9) Uani 1 1 d .
F4 F 0.609(2) 0.4718(13) 0.8336(8) 0.352(12) Uani 1 1 d .
F6 F 0.6113(19) 0.324(2) 0.7868(8) 0.347(12) Uani 1 1 d .
F5 F 0.4576(18) 0.4232(19) 0.8663(8) 0.335(11) Uani 1 1 d .

loop_
_atom_site_aniso_label
_atom_site_aniso_U_11
_atom_site_aniso_U_22
_atom_site_aniso_U_33
_atom_site_aniso_U_23
_atom_site_aniso_U_13
_atom_site_aniso_U_12
Ru1 0.0402(4) 0.0450(4) 0.0500(4) 0.0085(2) 0.0080(2) -0.0018(2)
P2 0.0871(16) 0.0608(12) 0.0757(14) 0.0030(11) 0.0212(12) -0.0025(11)
P1 0.129(2) 0.116(2) 0.0584(14) -0.0008(14) 0.0158(15) -0.054(2)
N6 0.047(3) 0.056(3) 0.051(3) 0.010(3) 0.008(3) 0.004(3)
N1 0.066(4) 0.051(3) 0.052(3) 0.008(3) 0.000(3) -0.006(3)
N4 0.040(3) 0.039(3) 0.054(3) 0.006(2) 0.012(2) -0.001(2)
C2 0.043(3) 0.042(3) 0.055(4) 0.015(3) 0.004(3) -0.010(3)
N5 0.036(3) 0.047(3) 0.056(3) 0.009(3) 0.011(2) -0.002(2)
N7 0.050(3) 0.052(3) 0.060(3) 0.012(3) 0.014(3) 0.000(3)
N2 0.042(3) 0.053(3) 0.068(4) 0.014(3) 0.003(3) -0.008(3)
N8 0.047(3) 0.044(3) 0.055(3) 0.011(3) 0.015(2) -0.003(2)
C11 0.053(4) 0.092(6) 0.060(5) 0.009(4) 0.010(4) 0.015(4)
N3 0.052(4) 0.055(4) 0.105(6) 0.012(4) 0.029(4) 0.006(3)
C5 0.049(4) 0.044(3) 0.064(4) 0.010(3) 0.011(3) -0.011(3)
C9 0.035(3) 0.057(4) 0.069(5) 0.010(4) 0.008(3) 0.003(3)
C15 0.064(5) 0.052(4) 0.069(5) 0.002(4) 0.027(4) 0.000(4)
C13 0.065(5) 0.065(5) 0.071(5) 0.009(4) 0.022(4) 0.001(4)
C8 0.063(4) 0.057(4) 0.064(5) 0.005(4) 0.014(4) -0.004(4)
C3 0.059(5) 0.065(5) 0.083(6) 0.025(5) -0.022(4) -0.010(4)
C1 0.105(8) 0.088(7) 0.057(5) 0.006(4) 0.006(5) -0.003(5)
C7 0.078(6) 0.064(5) 0.090(6) -0.010(5) 0.029(5) -0.005(4)
C16 0.111(7) 0.057(5) 0.128(9) 0.016(5) 0.063(7) -0.008(5)
F7 0.164(7) 0.095(4) 0.103(5) -0.024(4) 0.036(5) -0.004(4)
C6 0.071(5) 0.059(5) 0.110(7) -0.003(5) 0.044(5) 0.003(4)
C4 0.054(4) 0.063(5) 0.076(5) 0.012(4) -0.002(4) -0.009(4)
C10 0.052(4) 0.063(5) 0.105(6) 0.035(5) 0.019(4) -0.006(4)
C14 0.109(8) 0.096(7) 0.121(9) 0.002(6) 0.064(7) 0.014(6)
F8 0.392(16) 0.099(5) 0.100(5) -0.004(4) 0.107(8) -0.027(8)
F9 0.330(13) 0.066(4) 0.152(7) -0.025(4) 0.088(8) -0.007(6)
C12 0.080(7) 0.166(12) 0.066(6) -0.011(6) -0.010(5) 0.033(7)
F3 0.273(13) 0.284(14) 0.113(6) 0.087(8) -0.024(7) -0.130(11)
F2 0.203(11) 0.191(10) 0.231(12) 0.063(9) -0.017(9) -0.096(9)
F1 0.160(9) 0.310(15) 0.152(8) 0.081(9) -0.036(7) -0.055(10)
F11 0.111(6) 0.304(16) 0.260(13) -0.109(12) 0.003(7) -0.049(8)
F10 0.44(2) 0.125(7) 0.155(8) 0.039(6) 0.141(11) 0.003(10)
F12 0.099(6) 0.326(17) 0.373(19) -0.136(15) -0.015(9) 0.082(9)
F4 0.47(3) 0.278(16) 0.259(15) -0.007(13) -0.019(16) -0.287(19)
F6 0.32(2) 0.53(3) 0.202(14) -0.069(18) 0.083(15) 0.19(2)
F5 0.31(2) 0.46(3) 0.282(18) -0.12(2) 0.183(17) -0.06(2)

loop_
_atom_type_symbol
_atom_type_description
_atom_type_scat_dispersion_real
_atom_type_scat_dispersion_imag
_atom_type_scat_source
C C 0.0033 0.0016 'International Tables Vol C Tables 4.2.6.8 and 6.1.1.4'
H H 0.0000 0.0000 'International Tables Vol C Tables 4.2.6.8 and 6.1.1.4'
N N 0.0061 0.0033 'International Tables Vol C Tables 4.2.6.8 and 6.1.1.4'
F F 0.0171 0.0103 'International Tables Vol C Tables 4.2.6.8 and 6.1.1.4'
P P 0.1023 0.0942 'International Tables Vol C Tables 4.2.6.8 and 6.1.1.4'
Ru Ru -1.2594 0.8363 'International Tables Vol C Tables 4.2.6.8 and 6.1.1.4'

loop_
_geom_angle_atom_site_label_1
_geom_angle_atom_site_label_2
_geom_angle_atom_site_label_3
_geom_angle
C2 Ru1 N5 88.3(2)
C2 Ru1 N8 91.2(2)
N5 Ru1 N8 179.3(2)
C2 Ru1 N7 99.8(3)
N5 Ru1 N7 91.1(2)
N8 Ru1 N7 88.5(2)
C2 Ru1 N4 78.7(3)
N5 Ru1 N4 90.0(2)
N8 Ru1 N4 90.4(2)
N7 Ru1 N4 178.2(2)
C2 Ru1 N6 173.1(3)
N5 Ru1 N6 91.4(2)
N8 Ru1 N6 89.1(2)
N7 Ru1 N6 87.0(2)
N4 Ru1 N6 94.4(2)
F12 P2 F11 175.7(7)
F12 P2 F10 93.9(10)
F11 P2 F10 85.6(8)
F12 P2 F8 90.3(10)
F11 P2 F8 90.1(8)
F10 P2 F8 175.5(8)
F12 P2 F9 94.4(7)
F11 P2 F9 89.9(7)
F10 P2 F9 91.7(5)
F8 P2 F9 89.7(4)
F12 P2 F7 87.5(6)
F11 P2 F7 88.2(6)
F10 P2 F7 89.7(5)
F8 P2 F7 88.8(4)
F9 P2 F7 177.6(5)
F4 P1 F6 93.9(14)
F4 P1 F5 90.6(13)
F6 P1 F5 174.9(15)
F4 P1 F3 91.5(8)
F6 P1 F3 80.2(9)
F5 P1 F3 102.1(11)
F4 P1 F2 172.3(12)
F6 P1 F2 91.8(12)
F5 P1 F2 83.9(10)
F3 P1 F2 84.4(6)
F4 P1 F1 92.7(9)
F6 P1 F1 85.5(9)
F5 P1 F1 91.9(10)
F3 P1 F1 165.3(9)
F2 P1 F1 92.8(6)
C11 N6 Ru1 177.3(7)
C2 N1 C3 110.6(7)
C2 N1 C1 123.8(7)
C3 N1 C1 125.6(8)
C8 N4 C5 115.4(6)
C8 N4 Ru1 128.6(5)
C5 N4 Ru1 116.0(5)
N1 C2 N2 104.4(6)
N1 C2 Ru1 142.1(6)
N2 C2 Ru1 113.5(5)
C9 N5 Ru1 176.9(6)
C13 N7 Ru1 176.2(6)
C5 N2 C2 119.0(6)
C5 N2 C4 130.1(7)
C2 N2 C4 110.8(7)
C15 N8 Ru1 178.4(6)
N6 C11 C12 179.7(11)
C6 N3 C5 116.0(7)
N3 C5 N4 126.9(7)
N3 C5 N2 120.4(7)
N4 C5 N2 112.7(6)
N5 C9 C10 178.6(9)
N8 C15 C16 178.5(9)
N7 C13 C14 178.1(9)
N4 C8 C7 122.6(7)
C4 C3 N1 108.2(7)
C8 C7 C6 116.4(8)
N3 C6 C7 122.7(8)
C3 C4 N2 106.1(8)

loop_
_geom_bond_atom_site_label_1
_geom_bond_atom_site_label_2
_geom_bond_distance
Ru1 C2 1.989(7)
Ru1 N5 2.023(5)
Ru1 N8 2.027(5)
Ru1 N7 2.033(6)
Ru1 N4 2.064(5)
Ru1 N6 2.113(6)
P2 F12 1.476(9)
P2 F11 1.497(10)
P2 F10 1.529(8)
P2 F8 1.534(7)
P2 F9 1.555(7)
P2 F7 1.584(6)
P1 F4 1.437(10)
P1 F6 1.476(14)
P1 F5 1.489(14)
P1 F3 1.521(9)
P1 F2 1.540(10)
P1 F1 1.589(10)
N6 C11 1.124(10)
N1 C2 1.323(9)
N1 C3 1.416(11)
N1 C1 1.473(12)
N4 C8 1.326(9)
N4 C5 1.350(9)
C2 N2 1.391(9)
N5 C9 1.124(9)
N7 C13 1.141(9)
N2 C5 1.376(9)
N2 C4 1.395(9)
N8 C15 1.113(9)
C11 C12 1.468(13)
N3 C6 1.312(12)
N3 C5 1.322(9)
C9 C10 1.458(10)
C15 C16 1.461(11)
C13 C14 1.406(12)
C8 C7 1.375(11)
C3 C4 1.316(13)
C7 C6 1.393(13)
